data_4026893
loop_
_publ_author_name
'Soo J. Park'
'Jason R. Price'
'Matthew H. Todd'

_publ_contact_author_address
;
School of Chemistry
The University of Sydney
NSW 2006 (Australia)
;
_publ_contact_author_email
;
matthew.todd@sydney.edu.au
;
_publ_contact_author_fax '(+61) 2-9351-3329'
_publ_contact_author_name
;
Matthew H. Todd
;
_publ_section_title
;
 Oxidative Arylation of Isochroman
;
_journal_name_full 'Journal of Organic Chemistry'
_journal_page_first 949
_journal_page_last 955
_journal_paper_doi 10.1021/jo2021373
_journal_volume 77
_journal_year 2012
_chemical_formula_sum 'C20 H17 Br O2'
_chemical_formula_weight 369.25
_chemical_name_systematic
; 
1-(4-methoxynaphthalen-1-yl)isochroman 
;
_space_group_IT_number 2
_symmetry_cell_setting triclinic
_symmetry_Int_Tables_number 2
_symmetry_space_group_name_Hall '-P 1'
_symmetry_space_group_name_H-M 'P -1'
_atom_sites_solution_hydrogens geom
_atom_sites_solution_primary direct
_atom_sites_solution_secondary difmap
_audit_creation_method SHELXL-97
_cell_angle_alpha 96.6020(19)
_cell_angle_beta 96.2797(19)
_cell_angle_gamma 107.296(2)
_cell_formula_units_Z 6
_cell_length_a 9.7507(2)
_cell_length_b 10.7237(3)
_cell_length_c 24.6100(5)
_cell_measurement_reflns_used 48769
_cell_measurement_temperature 150(2)
_cell_measurement_theta_max 73.9859
_cell_measurement_theta_min 3.6552
_cell_volume 2412.53(10)
_computing_cell_refinement
;
CrysAlisPro, Oxford Diffraction Ltd.,
Version 1.171.34.44 (release 25-10-2010 CrysAlis171 .NET)
(compiled Oct 25 2010,18:11:34)
;
_computing_data_collection
;
CrysAlisPro, Oxford Diffraction Ltd.,
Version 1.171.34.44 (release 25-10-2010 CrysAlis171 .NET)
(compiled Oct 25 2010,18:11:34)
;
_computing_data_reduction
;
CrysAlisPro, Oxford Diffraction Ltd.,
Version 1.171.34.44 (release 25-10-2010 CrysAlis171 .NET)
(compiled Oct 25 2010,18:11:34)
;
_computing_molecular_graphics
;
 WinGX (Farrugia, 1999)
 SHELXTL (Bruker, 2003)
 ORTEP-3 (Farrugia, 1997)
;
_computing_structure_refinement 'SHELXL-97 (Sheldrick, 1997)'
_computing_structure_solution 'SHELXS-97 (Sheldrick, 1990)'
_diffrn_ambient_temperature 150(2)
_diffrn_crystal_treatment
;
attached with Exxon Paratone N, to a short length 
of fibre supported on a thin piece of copper wire 
inserted in a copper mounting pin.  The crystal was 
quenched in a cold nitrogen gas stream from an 
Oxford Cryosystems Cryostream.
;
_diffrn_detector_area_resol_mean 10.5861
_diffrn_measured_fraction_theta_full 0.984
_diffrn_measured_fraction_theta_max 0.984
_diffrn_measurement_device_type 'SuperNova, Dual, Cu at zero, Atlas'
_diffrn_measurement_method '\w scans'
_diffrn_radiation_monochromator mirror
_diffrn_radiation_source 'SuperNova (Cu) x-ray Source'
_diffrn_radiation_type CuK\a
_diffrn_radiation_wavelength 1.54184
_diffrn_reflns_av_R_equivalents 0.0284
_diffrn_reflns_av_sigmaI/netI 0.0139
_diffrn_reflns_limit_h_max 12
_diffrn_reflns_limit_h_min -12
_diffrn_reflns_limit_k_max 13
_diffrn_reflns_limit_k_min -13
_diffrn_reflns_limit_l_max 30
_diffrn_reflns_limit_l_min -30
_diffrn_reflns_number 66250
_diffrn_reflns_theta_full 74.15
_diffrn_reflns_theta_max 74.15
_diffrn_reflns_theta_min 3.66
_exptl_absorpt_coefficient_mu 3.536
_exptl_absorpt_correction_T_max 1.00000
_exptl_absorpt_correction_T_min 0.67389
_exptl_absorpt_correction_type multi-scan
_exptl_absorpt_process_details
;
CrysAlisPro, Oxford Diffraction Ltd.,
Version 1.171.34.44 (release 25-10-2010 CrysAlis171 .NET)
(compiled Oct 25 2010,18:11:34)
empirical absorption correction using spherical harmonics,
 implemented in SCALE3 ABSPACK scaling algorithm.
;
_exptl_crystal_colour colourless
_exptl_crystal_density_diffrn 1.525
_exptl_crystal_description prism
_exptl_crystal_F_000 1128
_exptl_crystal_size_max 0.289
_exptl_crystal_size_mid 0.185
_exptl_crystal_size_min 0.133
_refine_diff_density_max 0.465
_refine_diff_density_min -0.810
_refine_diff_density_rms 0.064
_refine_ls_extinction_method none
_refine_ls_goodness_of_fit_ref 1.043
_refine_ls_hydrogen_treatment constr
_refine_ls_matrix_type full
_refine_ls_number_parameters 622
_refine_ls_number_reflns 9665
_refine_ls_number_restraints 0
_refine_ls_restrained_S_all 1.043
_refine_ls_R_factor_all 0.0285
_refine_ls_R_factor_gt 0.0272
_refine_ls_shift/su_max 0.002
_refine_ls_shift/su_mean 0.000
_refine_ls_structure_factor_coef Fsqd
_refine_ls_weighting_details 'calc w=1/[\s^2^(Fo^2^)+(0.0400P)^2^+1.8000P] where P=(Fo^2^+2Fc^2^)/3'
_refine_ls_weighting_scheme calc
_refine_ls_wR_factor_gt 0.0741
_refine_ls_wR_factor_ref 0.0754
_reflns_number_gt 9304
_reflns_number_total 9665
_reflns_threshold_expression >2sigma(I)
_cod_data_source_file jo2021373_si_003.cif
_cod_data_source_block mht11jp01
_cod_original_cell_volume 2412.54(10)
_cod_database_code 4026893

loop_
_symmetry_equiv_pos_as_xyz
'x, y, z'
'-x, -y, -z'

loop_
_atom_site_label
_atom_site_type_symbol
_atom_site_fract_x
_atom_site_fract_y
_atom_site_fract_z
_atom_site_U_iso_or_equiv
_atom_site_adp_type
_atom_site_occupancy
_atom_site_symmetry_multiplicity
_atom_site_calc_flag
_atom_site_refinement_flags
C1 C 0.6359(2) 0.6993(2) 0.26999(8) 0.0357(4) Uani 1 1 d .
H1A H 0.5791 0.7234 0.2976 0.053 Uiso 1 1 calc R
H1B H 0.7398 0.7397 0.2840 0.053 Uiso 1 1 calc R
H1C H 0.6126 0.6030 0.2629 0.053 Uiso 1 1 calc R
C2 C 0.67027(17) 0.72150(16) 0.17629(7) 0.0207(3) Uani 1 1 d .
C3 C 0.74756(18) 0.62859(16) 0.17514(7) 0.0232(3) Uani 1 1 d .
H3A H 0.7472 0.5770 0.2041 0.028 Uiso 1 1 calc R
C4 C 0.82238(18) 0.61320(16) 0.13255(7) 0.0226(3) Uani 1 1 d .
H4A H 0.8725 0.5495 0.1318 0.027 Uiso 1 1 calc R
C5 C 0.82693(17) 0.69016(15) 0.08941(7) 0.0192(3) Uani 1 1 d .
C6 C 0.91555(18) 0.68132(16) 0.04820(7) 0.0222(3) Uani 1 1 d .
H6A H 0.9692 0.6205 0.0482 0.027 Uiso 1 1 calc R
C7 C 0.92329(17) 0.76089(17) 0.00842(7) 0.0225(3) Uani 1 1 d .
C8 C 0.84244(18) 0.85011(16) 0.00695(7) 0.0214(3) Uani 1 1 d .
H8A H 0.8489 0.9043 -0.0212 0.026 Uiso 1 1 calc R
C9 C 0.75517(17) 0.85858(16) 0.04582(7) 0.0191(3) Uani 1 1 d .
H9A H 0.7001 0.9181 0.0440 0.023 Uiso 1 1 calc R
C10 C 0.74441(16) 0.78010(15) 0.08928(7) 0.0175(3) Uani 1 1 d .
C11 C 0.66189(17) 0.79240(15) 0.13281(7) 0.0180(3) Uani 1 1 d .
C12 C 0.57081(17) 0.88509(15) 0.13458(7) 0.0181(3) Uani 1 1 d .
H12A H 0.5098 0.8662 0.1646 0.022 Uiso 1 1 calc R
C13 C 0.66300(16) 1.03023(15) 0.14685(6) 0.0164(3) Uani 1 1 d .
C14 C 0.78718(17) 1.07003(16) 0.18701(7) 0.0192(3) Uani 1 1 d .
H14A H 0.8119 1.0068 0.2068 0.023 Uiso 1 1 calc R
C15 C 0.87442(17) 1.20102(17) 0.19815(7) 0.0216(3) Uani 1 1 d .
H15A H 0.9592 1.2273 0.2251 0.026 Uiso 1 1 calc R
C16 C 0.83722(18) 1.29367(16) 0.16968(7) 0.0223(3) Uani 1 1 d .
H16A H 0.8973 1.3834 0.1769 0.027 Uiso 1 1 calc R
C17 C 0.71264(18) 1.25546(16) 0.13078(7) 0.0207(3) Uani 1 1 d .
H17A H 0.6872 1.3196 0.1119 0.025 Uiso 1 1 calc R
C18 C 0.62383(17) 1.12341(16) 0.11902(6) 0.0173(3) Uani 1 1 d .
C19 C 0.48761(18) 1.08190(17) 0.07661(7) 0.0213(3) Uani 1 1 d .
H19A H 0.5146 1.0827 0.0390 0.026 Uiso 1 1 calc R
H19B H 0.4332 1.1457 0.0824 0.026 Uiso 1 1 calc R
C20 C 0.39170(17) 0.94467(17) 0.08124(7) 0.0235(3) Uani 1 1 d .
H20A H 0.3468 0.9480 0.1153 0.028 Uiso 1 1 calc R
H20B H 0.3128 0.9126 0.0492 0.028 Uiso 1 1 calc R
C31 C 0.4409(2) 0.45921(18) 0.05555(7) 0.0261(4) Uani 1 1 d .
H31A H 0.4914 0.4097 0.0338 0.039 Uiso 1 1 calc R
H31B H 0.4993 0.5528 0.0637 0.039 Uiso 1 1 calc R
H31C H 0.3463 0.4502 0.0345 0.039 Uiso 1 1 calc R
C32 C 0.35137(17) 0.46369(16) 0.14250(7) 0.0187(3) Uani 1 1 d .
C33 C 0.28945(18) 0.56339(16) 0.13073(7) 0.0219(3) Uani 1 1 d .
H33A H 0.2994 0.5977 0.0969 0.026 Uiso 1 1 calc R
C34 C 0.21588(18) 0.60994(16) 0.16778(7) 0.0233(3) Uani 1 1 d .
H34A H 0.1768 0.6782 0.1598 0.028 Uiso 1 1 calc R
C35 C 0.19611(17) 0.55899(15) 0.21805(7) 0.0187(3) Uani 1 1 d .
C36 C 0.11183(18) 0.60128(16) 0.25512(7) 0.0226(3) Uani 1 1 d .
H36A H 0.0702 0.6682 0.2475 0.027 Uiso 1 1 calc R
C37 C 0.09056(18) 0.54552(17) 0.30193(7) 0.0230(3) Uani 1 1 d .
C38 C 0.15308(18) 0.44837(17) 0.31523(7) 0.0221(3) Uani 1 1 d .
H38A H 0.1377 0.4115 0.3482 0.026 Uiso 1 1 calc R
C39 C 0.23642(17) 0.40729(16) 0.28018(6) 0.0187(3) Uani 1 1 d .
H39A H 0.2791 0.3421 0.2894 0.022 Uiso 1 1 calc R
C40 C 0.26063(16) 0.45999(15) 0.23028(6) 0.0160(3) Uani 1 1 d .
C41 C 0.34250(16) 0.41560(15) 0.19235(6) 0.0159(3) Uani 1 1 d .
C42 C 0.41694(16) 0.31391(15) 0.20352(6) 0.0153(3) Uani 1 1 d .
H42A H 0.4822 0.3116 0.1750 0.018 Uiso 1 1 calc R
C43 C 0.31151(16) 0.17504(15) 0.19925(6) 0.0155(3) Uani 1 1 d .
C44 C 0.18949(17) 0.13182(16) 0.15854(7) 0.0192(3) Uani 1 1 d .
H44A H 0.1722 0.1897 0.1341 0.023 Uiso 1 1 calc R
C45 C 0.09317(18) 0.00523(17) 0.15338(7) 0.0228(3) Uani 1 1 d .
H45A H 0.0102 -0.0238 0.1255 0.027 Uiso 1 1 calc R
C46 C 0.11861(18) -0.07907(16) 0.18930(8) 0.0235(3) Uani 1 1 d .
H46A H 0.0519 -0.1654 0.1865 0.028 Uiso 1 1 calc R
C47 C 0.24125(19) -0.03725(16) 0.22918(7) 0.0225(3) Uani 1 1 d .
H47A H 0.2587 -0.0960 0.2532 0.027 Uiso 1 1 calc R
C48 C 0.33972(17) 0.08988(16) 0.23464(6) 0.0178(3) Uani 1 1 d .
C49 C 0.47279(19) 0.13616(17) 0.27882(7) 0.0225(3) Uani 1 1 d .
H49A H 0.4429 0.1516 0.3155 0.027 Uiso 1 1 calc R
H49B H 0.5204 0.0665 0.2793 0.027 Uiso 1 1 calc R
C50 C 0.57937(17) 0.26226(16) 0.26801(7) 0.0199(3) Uani 1 1 d .
H50A H 0.6555 0.3002 0.3008 0.024 Uiso 1 1 calc R
H50B H 0.6272 0.2423 0.2361 0.024 Uiso 1 1 calc R
C61 C 0.5838(3) 0.1349(3) 0.62295(8) 0.0450(5) Uani 1 1 d .
H61A H 0.5299 0.1763 0.6467 0.067 Uiso 1 1 calc R
H61B H 0.6852 0.1591 0.6405 0.067 Uiso 1 1 calc R
H61C H 0.5401 0.0386 0.6176 0.067 Uiso 1 1 calc R
C62 C 0.64854(18) 0.13262(17) 0.53204(7) 0.0214(3) Uani 1 1 d .
C63 C 0.71520(19) 0.03474(17) 0.54120(7) 0.0243(4) Uani 1 1 d .
H63A H 0.7101 -0.0013 0.5747 0.029 Uiso 1 1 calc R
C64 C 0.78641(19) -0.00779(17) 0.50220(7) 0.0243(3) Uani 1 1 d .
H64A H 0.8278 -0.0757 0.5083 0.029 Uiso 1 1 calc R
C65 C 0.80022(17) 0.04724(16) 0.45260(7) 0.0200(3) Uani 1 1 d .
C66 C 0.88257(18) 0.00895(17) 0.41368(7) 0.0236(3) Uani 1 1 d .
H66A H 0.9250 -0.0585 0.4194 0.028 Uiso 1 1 calc R
C67 C 0.90066(18) 0.06941(17) 0.36802(7) 0.0227(3) Uani 1 1 d .
C68 C 0.83616(18) 0.16690(17) 0.35758(7) 0.0222(3) Uani 1 1 d .
H68A H 0.8497 0.2075 0.3254 0.027 Uiso 1 1 calc R
C69 C 0.75336(17) 0.20301(16) 0.39434(7) 0.0190(3) Uani 1 1 d .
H69A H 0.7087 0.2680 0.3868 0.023 Uiso 1 1 calc R
C70 C 0.73267(16) 0.14559(15) 0.44343(6) 0.0169(3) Uani 1 1 d .
C71 C 0.65165(17) 0.18494(16) 0.48315(7) 0.0180(3) Uani 1 1 d .
C72 C 0.57255(17) 0.28477(16) 0.47427(6) 0.0171(3) Uani 1 1 d .
H72A H 0.5102 0.2854 0.5039 0.021 Uiso 1 1 calc R
C73 C 0.67444(17) 0.42480(16) 0.47721(6) 0.0175(3) Uani 1 1 d .
C74 C 0.80045(18) 0.47105(17) 0.51627(7) 0.0220(3) Uani 1 1 d .
H74A H 0.8205 0.4158 0.5415 0.026 Uiso 1 1 calc R
C75 C 0.89657(18) 0.59683(18) 0.51856(8) 0.0266(4) Uani 1 1 d .
H75A H 0.9819 0.6278 0.5453 0.032 Uiso 1 1 calc R
C76 C 0.86754(19) 0.67736(17) 0.48153(8) 0.0272(4) Uani 1 1 d .
H76A H 0.9349 0.7623 0.4820 0.033 Uiso 1 1 calc R
C77 C 0.74032(19) 0.63383(17) 0.44397(7) 0.0245(3) Uani 1 1 d .
H77A H 0.7198 0.6904 0.4195 0.029 Uiso 1 1 calc R
C78 C 0.64147(17) 0.50749(16) 0.44162(7) 0.0191(3) Uani 1 1 d .
C79 C 0.50293(18) 0.46029(17) 0.40020(7) 0.0222(3) Uani 1 1 d .
H79A H 0.4541 0.5291 0.4016 0.027 Uiso 1 1 calc R
H79B H 0.5269 0.4456 0.3624 0.027 Uiso 1 1 calc R
C80 C 0.40112(17) 0.33311(17) 0.41249(7) 0.0211(3) Uani 1 1 d .
H80A H 0.3573 0.3521 0.4457 0.025 Uiso 1 1 calc R
H80B H 0.3217 0.2938 0.3809 0.025 Uiso 1 1 calc R
O1 O 0.60114(14) 0.74599(13) 0.21964(5) 0.0283(3) Uani 1 1 d .
O2 O 0.47546(12) 0.85528(11) 0.08276(5) 0.0213(2) Uani 1 1 d .
O31 O 0.42011(14) 0.40835(13) 0.10605(5) 0.0261(3) Uani 1 1 d .
O32 O 0.50657(12) 0.35656(11) 0.25656(4) 0.0183(2) Uani 1 1 d .
O61 O 0.57839(15) 0.17960(14) 0.57062(5) 0.0321(3) Uani 1 1 d .
O62 O 0.47905(12) 0.24126(11) 0.42190(5) 0.0189(2) Uani 1 1 d .
Br1 Br 1.04377(2) 0.75097(2) -0.046681(8) 0.02994(6) Uani 1 1 d .
Br31 Br -0.02828(2) 0.59628(2) 0.351096(9) 0.03761(7) Uani 1 1 d .
Br61 Br 1.01941(2) 0.02488(2) 0.317245(8) 0.03254(6) Uani 1 1 d .

loop_
_atom_site_aniso_label
_atom_site_aniso_U_11
_atom_site_aniso_U_22
_atom_site_aniso_U_33
_atom_site_aniso_U_23
_atom_site_aniso_U_13
_atom_site_aniso_U_12
C1 0.0493(12) 0.0385(11) 0.0227(9) 0.0098(8) 0.0096(8) 0.0157(9)
C2 0.0200(8) 0.0178(8) 0.0220(8) 0.0022(6) 0.0043(6) 0.0023(6)
C3 0.0255(8) 0.0172(8) 0.0269(9) 0.0081(7) 0.0030(7) 0.0053(6)
C4 0.0221(8) 0.0143(7) 0.0314(9) 0.0047(7) 0.0022(7) 0.0058(6)
C5 0.0172(7) 0.0148(7) 0.0231(8) 0.0002(6) 0.0000(6) 0.0036(6)
C6 0.0208(8) 0.0189(8) 0.0268(9) 0.0002(6) 0.0008(6) 0.0080(6)
C7 0.0174(7) 0.0262(8) 0.0211(8) -0.0018(7) 0.0039(6) 0.0045(6)
C8 0.0214(8) 0.0206(8) 0.0205(8) 0.0032(6) 0.0004(6) 0.0049(6)
C9 0.0181(7) 0.0173(7) 0.0213(8) 0.0024(6) -0.0003(6) 0.0061(6)
C10 0.0147(7) 0.0142(7) 0.0207(8) 0.0002(6) 0.0003(6) 0.0018(6)
C11 0.0176(7) 0.0121(7) 0.0220(8) 0.0003(6) 0.0018(6) 0.0027(6)
C12 0.0157(7) 0.0185(8) 0.0193(8) 0.0013(6) 0.0022(6) 0.0048(6)
C13 0.0171(7) 0.0168(7) 0.0158(7) 0.0000(6) 0.0043(6) 0.0065(6)
C14 0.0184(7) 0.0214(8) 0.0191(8) 0.0012(6) 0.0025(6) 0.0091(6)
C15 0.0170(7) 0.0236(8) 0.0217(8) -0.0027(6) 0.0013(6) 0.0056(6)
C16 0.0220(8) 0.0169(8) 0.0257(8) -0.0006(6) 0.0068(6) 0.0028(6)
C17 0.0246(8) 0.0195(8) 0.0206(8) 0.0048(6) 0.0064(6) 0.0089(6)
C18 0.0184(7) 0.0202(8) 0.0150(7) 0.0007(6) 0.0048(6) 0.0088(6)
C19 0.0230(8) 0.0244(8) 0.0183(8) 0.0014(6) 0.0002(6) 0.0116(7)
C20 0.0163(7) 0.0272(9) 0.0267(9) -0.0009(7) -0.0014(6) 0.0096(7)
C31 0.0292(9) 0.0310(9) 0.0151(8) 0.0073(7) 0.0060(6) 0.0027(7)
C32 0.0194(7) 0.0181(7) 0.0172(7) 0.0034(6) 0.0029(6) 0.0038(6)
C33 0.0239(8) 0.0215(8) 0.0209(8) 0.0098(6) 0.0031(6) 0.0057(6)
C34 0.0251(8) 0.0181(8) 0.0275(9) 0.0074(7) -0.0004(7) 0.0082(6)
C35 0.0176(7) 0.0158(7) 0.0208(8) 0.0018(6) -0.0011(6) 0.0042(6)
C36 0.0231(8) 0.0195(8) 0.0260(9) 0.0002(7) -0.0006(7) 0.0107(6)
C37 0.0213(8) 0.0273(9) 0.0218(8) -0.0028(7) 0.0035(6) 0.0122(7)
C38 0.0219(8) 0.0284(9) 0.0171(8) 0.0029(6) 0.0027(6) 0.0100(7)
C39 0.0202(7) 0.0202(8) 0.0166(7) 0.0034(6) 0.0010(6) 0.0084(6)
C40 0.0146(7) 0.0150(7) 0.0166(7) 0.0011(6) 0.0002(5) 0.0034(6)
C41 0.0152(7) 0.0147(7) 0.0162(7) 0.0021(6) 0.0010(5) 0.0028(6)
C42 0.0161(7) 0.0178(7) 0.0126(7) 0.0023(6) 0.0028(5) 0.0060(6)
C43 0.0169(7) 0.0175(7) 0.0143(7) 0.0008(6) 0.0056(6) 0.0082(6)
C44 0.0197(7) 0.0204(8) 0.0190(8) 0.0018(6) 0.0015(6) 0.0097(6)
C45 0.0168(7) 0.0227(8) 0.0273(9) -0.0037(7) 0.0009(6) 0.0073(6)
C46 0.0217(8) 0.0171(8) 0.0315(9) 0.0007(7) 0.0085(7) 0.0053(6)
C47 0.0289(9) 0.0186(8) 0.0235(8) 0.0057(6) 0.0079(7) 0.0104(7)
C48 0.0212(7) 0.0188(8) 0.0158(7) 0.0016(6) 0.0049(6) 0.0098(6)
C49 0.0281(8) 0.0246(8) 0.0170(8) 0.0051(6) -0.0002(6) 0.0121(7)
C50 0.0196(7) 0.0240(8) 0.0184(7) 0.0038(6) -0.0002(6) 0.0115(6)
C61 0.0634(15) 0.0652(15) 0.0195(9) 0.0171(10) 0.0173(9) 0.0321(12)
C62 0.0226(8) 0.0237(8) 0.0175(8) 0.0031(6) 0.0037(6) 0.0062(6)
C63 0.0282(9) 0.0231(8) 0.0212(8) 0.0092(7) 0.0009(7) 0.0065(7)
C64 0.0290(9) 0.0198(8) 0.0259(9) 0.0075(7) 0.0000(7) 0.0101(7)
C65 0.0199(7) 0.0187(8) 0.0201(8) 0.0018(6) -0.0004(6) 0.0058(6)
C66 0.0252(8) 0.0217(8) 0.0260(9) 0.0014(7) -0.0002(7) 0.0131(7)
C67 0.0215(8) 0.0273(9) 0.0207(8) -0.0015(7) 0.0031(6) 0.0116(7)
C68 0.0232(8) 0.0274(9) 0.0178(8) 0.0040(6) 0.0019(6) 0.0108(7)
C69 0.0197(7) 0.0222(8) 0.0168(7) 0.0037(6) 0.0018(6) 0.0093(6)
C70 0.0166(7) 0.0174(7) 0.0159(7) 0.0013(6) 0.0002(6) 0.0053(6)
C71 0.0183(7) 0.0179(7) 0.0167(7) 0.0020(6) 0.0009(6) 0.0049(6)
C72 0.0182(7) 0.0206(8) 0.0137(7) 0.0016(6) 0.0026(6) 0.0082(6)
C73 0.0173(7) 0.0204(8) 0.0164(7) -0.0019(6) 0.0053(6) 0.0090(6)
C74 0.0212(8) 0.0237(8) 0.0222(8) -0.0018(6) 0.0008(6) 0.0114(6)
C75 0.0172(8) 0.0272(9) 0.0323(9) -0.0097(7) 0.0007(7) 0.0088(7)
C76 0.0227(8) 0.0192(8) 0.0381(10) -0.0035(7) 0.0110(7) 0.0051(7)
C77 0.0287(9) 0.0202(8) 0.0275(9) 0.0023(7) 0.0101(7) 0.0105(7)
C78 0.0211(8) 0.0210(8) 0.0178(7) -0.0003(6) 0.0065(6) 0.0106(6)
C79 0.0266(8) 0.0239(8) 0.0180(8) 0.0016(6) 0.0013(6) 0.0119(7)
C80 0.0193(7) 0.0258(8) 0.0199(8) 0.0015(6) -0.0005(6) 0.0116(6)
O1 0.0356(7) 0.0311(7) 0.0238(6) 0.0096(5) 0.0106(5) 0.0144(5)
O2 0.0173(5) 0.0196(6) 0.0243(6) -0.0036(5) -0.0030(4) 0.0063(4)
O31 0.0355(7) 0.0322(7) 0.0180(6) 0.0110(5) 0.0123(5) 0.0161(5)
O32 0.0180(5) 0.0195(5) 0.0168(5) 0.0005(4) -0.0020(4) 0.0077(4)
O61 0.0430(8) 0.0451(8) 0.0192(6) 0.0124(6) 0.0132(5) 0.0243(6)
O62 0.0182(5) 0.0208(6) 0.0175(5) -0.0004(4) -0.0011(4) 0.0083(4)
Br1 0.02746(10) 0.04080(12) 0.02514(10) 0.00335(8) 0.00927(7) 0.01485(8)
Br31 0.04156(12) 0.05451(14) 0.03016(11) 0.00425(9) 0.01301(9) 0.03332(10)
Br61 0.03350(11) 0.04578(13) 0.02748(10) 0.00285(8) 0.00985(8) 0.02531(9)

loop_
_atom_type_symbol
_atom_type_description
_atom_type_scat_dispersion_real
_atom_type_scat_dispersion_imag
_atom_type_scat_source
C C 0.0181 0.0091 'International Tables Vol C Tables 4.2.6.8 and 6.1.1.4'
H H 0.0000 0.0000 'International Tables Vol C Tables 4.2.6.8 and 6.1.1.4'
O O 0.0492 0.0322 'International Tables Vol C Tables 4.2.6.8 and 6.1.1.4'
Br Br -0.6763 1.2805 'International Tables Vol C Tables 4.2.6.8 and 6.1.1.4'

loop_
_geom_angle_atom_site_label_1
_geom_angle_atom_site_label_2
_geom_angle_atom_site_label_3
_geom_angle
O1 C1 H1A 109.5
O1 C1 H1B 109.5
H1A C1 H1B 109.5
O1 C1 H1C 109.5
H1A C1 H1C 109.5
H1B C1 H1C 109.5
O1 C2 C11 116.91(15)
O1 C2 C3 122.06(15)
C11 C2 C3 121.04(15)
C4 C3 C2 119.99(15)
C4 C3 H3A 120.0
C2 C3 H3A 120.0
C3 C4 C5 121.30(16)
C3 C4 H4A 119.4
C5 C4 H4A 119.4
C4 C5 C6 120.50(15)
C4 C5 C10 118.80(15)
C6 C5 C10 120.66(15)
C7 C6 C5 119.46(16)
C7 C6 H6A 120.3
C5 C6 H6A 120.3
C6 C7 C8 121.24(16)
C6 C7 Br1 119.74(13)
C8 C7 Br1 119.02(13)
C9 C8 C7 120.04(15)
C9 C8 H8A 120.0
C7 C8 H8A 120.0
C8 C9 C10 121.57(15)
C8 C9 H9A 119.2
C10 C9 H9A 119.2
C11 C10 C5 119.71(14)
C11 C10 C9 123.22(15)
C5 C10 C9 117.00(15)
C2 C11 C10 118.87(15)
C2 C11 C12 118.96(15)
C10 C11 C12 122.11(14)
O2 C12 C11 107.93(13)
O2 C12 C13 111.65(13)
C11 C12 C13 112.64(13)
O2 C12 H12A 108.2
C11 C12 H12A 108.2
C13 C12 H12A 108.2
C18 C13 C14 119.91(14)
C18 C13 C12 120.66(14)
C14 C13 C12 119.43(14)
C15 C14 C13 120.53(15)
C15 C14 H14A 119.7
C13 C14 H14A 119.7
C14 C15 C16 119.68(15)
C14 C15 H15A 120.2
C16 C15 H15A 120.2
C17 C16 C15 120.08(15)
C17 C16 H16A 120.0
C15 C16 H16A 120.0
C16 C17 C18 120.81(15)
C16 C17 H17A 119.6
C18 C17 H17A 119.6
C13 C18 C17 118.97(14)
C13 C18 C19 120.29(14)
C17 C18 C19 120.74(14)
C18 C19 C20 110.75(13)
C18 C19 H19A 109.5
C20 C19 H19A 109.5
C18 C19 H19B 109.5
C20 C19 H19B 109.5
H19A C19 H19B 108.1
O2 C20 C19 110.33(13)
O2 C20 H20A 109.6
C19 C20 H20A 109.6
O2 C20 H20B 109.6
C19 C20 H20B 109.6
H20A C20 H20B 108.1
O31 C31 H31A 109.5
O31 C31 H31B 109.5
H31A C31 H31B 109.5
O31 C31 H31C 109.5
H31A C31 H31C 109.5
H31B C31 H31C 109.5
O31 C32 C41 116.22(14)
O31 C32 C33 122.85(14)
C41 C32 C33 120.92(15)
C34 C33 C32 119.98(15)
C34 C33 H33A 120.0
C32 C33 H33A 120.0
C33 C34 C35 121.54(15)
C33 C34 H34A 119.2
C35 C34 H34A 119.2
C36 C35 C34 121.71(15)
C36 C35 C40 119.88(15)
C34 C35 C40 118.39(15)
C37 C36 C35 119.75(15)
C37 C36 H36A 120.1
C35 C36 H36A 120.1
C36 C37 C38 121.70(16)
C36 C37 Br31 120.49(13)
C38 C37 Br31 117.81(13)
C39 C38 C37 119.39(15)
C39 C38 H38A 120.3
C37 C38 H38A 120.3
C38 C39 C40 121.59(15)
C38 C39 H39A 119.2
C40 C39 H39A 119.2
C41 C40 C39 122.57(14)
C41 C40 C35 119.73(14)
C39 C40 C35 117.68(15)
C32 C41 C40 119.25(14)
C32 C41 C42 118.36(14)
C40 C41 C42 122.37(13)
O32 C42 C41 108.81(12)
O32 C42 C43 111.65(12)
C41 C42 C43 113.29(12)
O32 C42 H42A 107.6
C41 C42 H42A 107.6
C43 C42 H42A 107.6
C44 C43 C48 120.18(14)
C44 C43 C42 119.60(14)
C48 C43 C42 120.18(14)
C45 C44 C43 120.61(15)
C45 C44 H44A 119.7
C43 C44 H44A 119.7
C44 C45 C46 119.55(15)
C44 C45 H45A 120.2
C46 C45 H45A 120.2
C47 C46 C45 119.98(15)
C47 C46 H46A 120.0
C45 C46 H46A 120.0
C46 C47 C48 121.05(15)
C46 C47 H47A 119.5
C48 C47 H47A 119.5
C43 C48 C47 118.59(15)
C43 C48 C49 120.41(14)
C47 C48 C49 120.99(14)
C50 C49 C48 110.85(13)
C50 C49 H49A 109.5
C48 C49 H49A 109.5
C50 C49 H49B 109.5
C48 C49 H49B 109.5
H49A C49 H49B 108.1
O32 C50 C49 110.63(13)
O32 C50 H50A 109.5
C49 C50 H50A 109.5
O32 C50 H50B 109.5
C49 C50 H50B 109.5
H50A C50 H50B 108.1
O61 C61 H61A 109.5
O61 C61 H61B 109.5
H61A C61 H61B 109.5
O61 C61 H61C 109.5
H61A C61 H61C 109.5
H61B C61 H61C 109.5
O61 C62 C71 116.95(15)
O61 C62 C63 121.86(15)
C71 C62 C63 121.19(16)
C64 C63 C62 120.15(15)
C64 C63 H63A 119.9
C62 C63 H63A 119.9
C63 C64 C65 121.29(16)
C63 C64 H64A 119.4
C65 C64 H64A 119.4
C66 C65 C64 121.17(15)
C66 C65 C70 120.40(15)
C64 C65 C70 118.40(15)
C67 C66 C65 119.63(15)
C67 C66 H66A 120.2
C65 C66 H66A 120.2
C66 C67 C68 121.64(16)
C66 C67 Br61 119.97(13)
C68 C67 Br61 118.38(13)
C69 C68 C67 119.37(15)
C69 C68 H68A 120.3
C67 C68 H68A 120.3
C68 C69 C70 121.76(15)
C68 C69 H69A 119.1
C70 C69 H69A 119.1
C69 C70 C71 122.74(14)
C69 C70 C65 117.16(15)
C71 C70 C65 120.09(14)
C62 C71 C70 118.70(15)
C62 C71 C72 119.11(15)
C70 C71 C72 122.17(14)
O62 C72 C71 108.35(12)
O62 C72 C73 110.94(12)
C71 C72 C73 113.28(13)
O62 C72 H72A 108.0
C71 C72 H72A 108.0
C73 C72 H72A 108.0
C78 C73 C74 119.90(15)
C78 C73 C72 120.32(14)
C74 C73 C72 119.77(14)
C75 C74 C73 120.61(16)
C75 C74 H74A 119.7
C73 C74 H74A 119.7
C74 C75 C76 119.67(16)
C74 C75 H75A 120.2
C76 C75 H75A 120.2
C77 C76 C75 119.98(16)
C77 C76 H76A 120.0
C75 C76 H76A 120.0
C76 C77 C78 120.90(16)
C76 C77 H77A 119.5
C78 C77 H77A 119.5
C73 C78 C77 118.82(15)
C73 C78 C79 120.57(15)
C77 C78 C79 120.60(15)
C80 C79 C78 110.89(13)
C80 C79 H79A 109.5
C78 C79 H79A 109.5
C80 C79 H79B 109.5
C78 C79 H79B 109.5
H79A C79 H79B 108.0
O62 C80 C79 110.10(13)
O62 C80 H80A 109.6
C79 C80 H80A 109.6
O62 C80 H80B 109.6
C79 C80 H80B 109.6
H80A C80 H80B 108.2
C2 O1 C1 117.80(15)
C20 O2 C12 110.16(12)
C32 O31 C31 118.91(14)
C42 O32 C50 109.95(12)
C62 O61 C61 117.84(15)
C80 O62 C72 109.75(12)

loop_
_geom_bond_atom_site_label_1
_geom_bond_atom_site_label_2
_geom_bond_distance
C1 O1 1.433(2)
C1 H1A 0.9800
C1 H1B 0.9800
C1 H1C 0.9800
C2 O1 1.364(2)
C2 C11 1.391(2)
C2 C3 1.416(2)
C3 C4 1.363(3)
C3 H3A 0.9500
C4 C5 1.414(2)
C4 H4A 0.9500
C5 C6 1.415(2)
C5 C10 1.428(2)
C6 C7 1.365(2)
C6 H6A 0.9500
C7 C8 1.410(2)
C7 Br1 1.9026(17)
C8 C9 1.361(2)
C8 H8A 0.9500
C9 C10 1.429(2)
C9 H9A 0.9500
C10 C11 1.425(2)
C11 C12 1.517(2)
C12 O2 1.4363(19)
C12 C13 1.524(2)
C12 H12A 1.0000
C13 C18 1.393(2)
C13 C14 1.400(2)
C14 C15 1.386(2)
C14 H14A 0.9500
C15 C16 1.389(2)
C15 H15A 0.9500
C16 C17 1.385(2)
C16 H16A 0.9500
C17 C18 1.400(2)
C17 H17A 0.9500
C18 C19 1.513(2)
C19 C20 1.515(2)
C19 H19A 0.9900
C19 H19B 0.9900
C20 O2 1.433(2)
C20 H20A 0.9900
C20 H20B 0.9900
C31 O31 1.4242(19)
C31 H31A 0.9800
C31 H31B 0.9800
C31 H31C 0.9800
C32 O31 1.361(2)
C32 C41 1.386(2)
C32 C33 1.417(2)
C33 C34 1.359(3)
C33 H33A 0.9500
C34 C35 1.418(2)
C34 H34A 0.9500
C35 C36 1.416(2)
C35 C40 1.429(2)
C36 C37 1.366(3)
C36 H36A 0.9500
C37 C38 1.406(2)
C37 Br31 1.9061(17)
C38 C39 1.370(2)
C38 H38A 0.9500
C39 C40 1.424(2)
C39 H39A 0.9500
C40 C41 1.422(2)
C41 C42 1.513(2)
C42 O32 1.4325(18)
C42 C43 1.522(2)
C42 H42A 1.0000
C43 C44 1.392(2)
C43 C48 1.396(2)
C44 C45 1.385(2)
C44 H44A 0.9500
C45 C46 1.389(3)
C45 H45A 0.9500
C46 C47 1.385(2)
C46 H46A 0.9500
C47 C48 1.396(2)
C47 H47A 0.9500
C48 C49 1.515(2)
C49 C50 1.512(2)
C49 H49A 0.9900
C49 H49B 0.9900
C50 O32 1.4333(19)
C50 H50A 0.9900
C50 H50B 0.9900
C61 O61 1.426(2)
C61 H61A 0.9800
C61 H61B 0.9800
C61 H61C 0.9800
C62 O61 1.364(2)
C62 C71 1.384(2)
C62 C63 1.415(2)
C63 C64 1.358(3)
C63 H63A 0.9500
C64 C65 1.418(2)
C64 H64A 0.9500
C65 C66 1.416(2)
C65 C70 1.426(2)
C66 C67 1.363(2)
C66 H66A 0.9500
C67 C68 1.404(2)
C67 Br61 1.9075(17)
C68 C69 1.373(2)
C68 H68A 0.9500
C69 C70 1.425(2)
C69 H69A 0.9500
C70 C71 1.425(2)
C71 C72 1.515(2)
C72 O62 1.4359(18)
C72 C73 1.523(2)
C72 H72A 1.0000
C73 C78 1.394(2)
C73 C74 1.396(2)
C74 C75 1.386(3)
C74 H74A 0.9500
C75 C76 1.388(3)
C75 H75A 0.9500
C76 C77 1.384(3)
C76 H76A 0.9500
C77 C78 1.400(2)
C77 H77A 0.9500
C78 C79 1.514(2)
C79 C80 1.514(2)
C79 H79A 0.9900
C79 H79B 0.9900
C80 O62 1.4353(19)
C80 H80A 0.9900
C80 H80B 0.9900
